data_7132421
loop_
_publ_author_name
'Trinh, Tuan Anh'
'Fu, Yue'
'Hu, Derek B.'
'Zappia, Soren A.'
'Guzei, Ilia A.'
'Liu, Peng'
'Schomaker, Jennifer M.'

_publ_section_title
;
 Chemo- and enantioselective intramolecular silver-catalyzed
 aziridinations of carbamimidates.
;
_journal_issue 2
_journal_name_full 'Chemical communications (Cambridge, England)'
_journal_page_first 224
_journal_page_last 227
_journal_paper_doi 10.1039/d3cc05670h
_journal_volume 60
_journal_year 2023
_chemical_absolute_configuration ad
_chemical_formula_moiety 'C14 H15 Cl3 N2 O4 S'
_chemical_formula_sum 'C14 H15 Cl3 N2 O4 S'
_chemical_formula_weight 413.69
_space_group_crystal_system monoclinic
_space_group_IT_number 4
_space_group_name_Hall 'P 2yb'
_space_group_name_H-M_alt 'P 1 21 1'
_atom_sites_solution_hydrogens geom
_atom_sites_solution_primary dual
_audit_creation_date 2022-10-24
_audit_creation_method
;
Olex2 1.5-dev
(compiled 2022.10.14 svn.ra52d74a8 for OlexSys, GUI svn.r6611)
;
_audit_update_record
;
2023-07-04 deposited with the CCDC.	2023-11-30 downloaded from the CCDC.
;
_cell_angle_alpha 90
_cell_angle_beta 96.646(13)
_cell_angle_gamma 90
_cell_formula_units_Z 4
_cell_length_a 11.978(3)
_cell_length_b 9.923(3)
_cell_length_c 14.449(4)
_cell_measurement_reflns_used 9766
_cell_measurement_temperature 100
_cell_measurement_theta_max 32.093
_cell_measurement_theta_min 2.346
_cell_volume 1705.8(8)
_computing_cell_refinement 'SAINT V8.40B (?, 2016)'
_computing_data_collection 'APEX3 Ver. 2019.11-0. (Bruker-AXS, 2019)'
_computing_data_reduction 'SAINT+ Ver. 2019.1-0. (Bruker-AXS, 2019)'
_computing_molecular_graphics 'OLEX2 (Dolomanov et al., 2009)'
_computing_publication_material 'OLEX2 (Dolomanov et al., 2009)'
_computing_structure_refinement 'XL (Sheldrick, 2019/1)'
_computing_structure_solution 'XT (Sheldrick, 2018/2)'
_diffrn_ambient_temperature 100
_diffrn_detector 'charge-coupled device (CCD) area detector'
_diffrn_detector_area_resol_mean 7.9
_diffrn_detector_type 'Bruker APEX II'
_diffrn_measured_fraction_theta_full 1.000
_diffrn_measured_fraction_theta_max 1.000
_diffrn_measurement_device 'three-circle diffractometer'
_diffrn_measurement_device_type 'Bruker APEX II Quazar'
_diffrn_measurement_method '\w and \f scans'
_diffrn_radiation_collimation 'focusing mirror'
_diffrn_radiation_detector 'Bruker APEX II'
_diffrn_radiation_monochromator 'mirror optics'
_diffrn_radiation_probe x-ray
_diffrn_radiation_type 'Mo K\a'
_diffrn_radiation_wavelength 0.71073
_diffrn_radiation_xray_symbol K-L~3~
_diffrn_reflns_av_R_equivalents 0.0315
_diffrn_reflns_av_unetI/netI 0.0247
_diffrn_reflns_Laue_measured_fraction_full 1.000
_diffrn_reflns_Laue_measured_fraction_max 1.000
_diffrn_reflns_limit_h_max 17
_diffrn_reflns_limit_h_min -17
_diffrn_reflns_limit_k_max 14
_diffrn_reflns_limit_k_min -14
_diffrn_reflns_limit_l_max 21
_diffrn_reflns_limit_l_min -21
_diffrn_reflns_number 54085
_diffrn_reflns_point_group_measured_fraction_full 1.000
_diffrn_reflns_point_group_measured_fraction_max 0.993
_diffrn_reflns_theta_full 25.242
_diffrn_reflns_theta_max 32.158
_diffrn_reflns_theta_min 1.419
_diffrn_source 'microfocus sealed X-ray tube'
_diffrn_source_current 0.6
_diffrn_source_power 0.03
_diffrn_source_type 'Incoatec I\ms'
_diffrn_source_voltage 50.0
_exptl_absorpt_coefficient_mu 0.681
_exptl_absorpt_correction_T_max 0.7463
_exptl_absorpt_correction_T_min 0.7139
_exptl_absorpt_correction_type multi-scan
_exptl_absorpt_process_details 'SADABS-2016/2 (Krause et al., 2015) was used for absorption correction.'
_exptl_crystal_colour colourless
_exptl_crystal_colour_primary colourless
_exptl_crystal_density_diffrn 1.611
_exptl_crystal_density_method 'not measured'
_exptl_crystal_description needle
_exptl_crystal_F_000 848
_exptl_crystal_size_max 0.22
_exptl_crystal_size_mid 0.16
_exptl_crystal_size_min 0.12
_refine_diff_density_max 0.553
_refine_diff_density_min -0.246
_refine_diff_density_rms 0.051
_refine_ls_abs_structure_details
;
 Flack x determined using 5302 quotients [(I+)-(I-)]/[(I+)+(I-)]
 (Parsons, Flack and Wagner, Acta Cryst. B69 (2013) 249-259).
;
_refine_ls_abs_structure_Flack 0.026(9)
_refine_ls_extinction_method none
_refine_ls_goodness_of_fit_ref 1.057
_refine_ls_hydrogen_treatment constr
_refine_ls_matrix_type full
_refine_ls_number_parameters 466
_refine_ls_number_reflns 11914
_refine_ls_number_restraints 24
_refine_ls_restrained_S_all 1.083
_refine_ls_R_factor_all 0.0241
_refine_ls_R_factor_gt 0.0231
_refine_ls_shift/su_max 0.001
_refine_ls_shift/su_mean 0.000
_refine_ls_structure_factor_coef Fsqd
_refine_ls_weighting_details 'w=1/[\s^2^(Fo^2^)+(0.0310P)^2^+0.2376P] where P=(Fo^2^+2Fc^2^)/3'
_refine_ls_weighting_scheme calc
_refine_ls_wR_factor_gt 0.0577
_refine_ls_wR_factor_ref 0.0584
_reflns_Friedel_coverage 0.891
_reflns_Friedel_fraction_full 1.000
_reflns_Friedel_fraction_max 0.985
_reflns_number_gt 11567
_reflns_number_total 11914
_reflns_threshold_expression 'I > 2\s(I)'
_cod_data_source_file d3cc05670h2.cif
_cod_data_source_block schomaker100
_cod_depositor_comments 'Adding full bibliography for 7132421.cif.'
_cod_database_code 7132421
_shelx_shelxl_version_number 2019/2
_shelx_space_group_comment
;
The symmetry employed for this shelxl refinement is uniquely defined
by the following loop, which should always be used as a source of
symmetry information in preference to the above space-group names.
They are only intended as comments.
;
_shelx_estimated_absorpt_t_max 0.923
_shelx_estimated_absorpt_t_min 0.865
_olex2_refinement_description
;
1. Fixed Uiso
 At 1.2 times of:
  All C(H) groups, All C(H,H) groups
2. Same fragment restrains
{Cl1B, Cl2B, Cl3A, S1B, O1B, O2B, O3B, N1A, C1B, C2B} sigma for 1-2: 0.01, 1-3:
0.02
as in
{Cl1A, Cl2A, Cl3A, S1A, O1A, O2A, O3A, N1A, C1A, C2A}
3. Others
 Sof(Cl1B)=Sof(Cl2B)=Sof(S1B)=Sof(O1B)=Sof(O2B)=Sof(O3B)=Sof(C1B)=Sof(C2B)=
 Sof(H2BA)=Sof(H2BB)=1-FVAR(1)
 Sof(Cl1A)=Sof(Cl2A)=Sof(S1A)=Sof(O1A)=Sof(O2A)=Sof(O3A)=Sof(C1A)=Sof(C2A)=
 Sof(H2AA)=Sof(H2AB)=FVAR(1)
4.a Ternary CH refined with riding coordinates:
 C6(H6), C7(H7), C6A(H6A), C7A(H7A)
4.b Secondary CH2 refined with riding coordinates:
 C2(H2A,H2B), C4(H4A,H4B), C5(H5A,H5B), C8(H8A,H8B), C2A(H2AA,H2AB), C2B(H2BA,
 H2BB), C4A(H4AA,H4AB), C5A(H5AA,H5AB), C8A(H8AA,H8AB)
4.c Aromatic/amide H refined with riding coordinates:
 C10(H10), C11(H11), C12(H12), C13(H13), C14(H14), C10A(H10A), C11A(H11A),
 C12A(H12A), C13A(H13A), C14A(H14A)
;
_olex2_submission_special_instructions 'No special instructions were received'

loop_
_space_group_symop_operation_xyz
'x, y, z'
'-x, y+1/2, -z'

loop_
_atom_site_label
_atom_site_type_symbol
_atom_site_fract_x
_atom_site_fract_y
_atom_site_fract_z
_atom_site_U_iso_or_equiv
_atom_site_adp_type
_atom_site_occupancy
_atom_site_site_symmetry_order
_atom_site_calc_flag
_atom_site_refinement_flags_posn
_atom_site_refinement_flags_adp
_atom_site_refinement_flags_occupancy
_atom_site_disorder_assembly
_atom_site_disorder_group
Cl1 Cl 0.61536(3) 0.34306(4) 0.58618(3) 0.01745(7) Uani 1 1 d . . . . .
Cl2 Cl 0.57367(4) 0.61463(4) 0.52145(4) 0.02724(10) Uani 1 1 d . . . . .
Cl3 Cl 0.55944(4) 0.39632(5) 0.38918(3) 0.02492(9) Uani 1 1 d . . . . .
S1 S 0.88396(3) 0.54484(4) 0.36682(2) 0.01130(6) Uani 1 1 d . . . . .
O1 O 0.77089(9) 0.56037(12) 0.41264(8) 0.0143(2) Uani 1 1 d . . . . .
O2 O 0.87026(10) 0.63538(12) 0.28954(8) 0.0157(2) Uani 1 1 d . . . . .
O3 O 0.90046(10) 0.40470(12) 0.34861(9) 0.0164(2) Uani 1 1 d . . . . .
O4 O 1.12194(9) 0.52770(13) 0.38076(8) 0.0163(2) Uani 1 1 d . . . . .
N1 N 0.97055(11) 0.60312(13) 0.45097(9) 0.0128(2) Uani 1 1 d . . . . .
N2 N 1.14917(11) 0.63822(13) 0.52342(9) 0.0122(2) Uani 1 1 d . . . . .
C1 C 0.63171(13) 0.45778(16) 0.49469(11) 0.0143(3) Uani 1 1 d . . . . .
C2 C 0.75692(12) 0.47008(16) 0.48836(11) 0.0138(3) Uani 1 1 d . . . . .
H2A H 0.795744 0.506121 0.547406 0.017 Uiso 1 1 calc R U . . .
H2B H 0.789168 0.380675 0.476636 0.017 Uiso 1 1 calc R U . . .
C3 C 1.07851(12) 0.58627(15) 0.45114(10) 0.0117(2) Uani 1 1 d . . . . .
C4 C 1.24108(13) 0.48791(18) 0.39532(12) 0.0176(3) Uani 1 1 d . . . . .
H4A H 1.288976 0.565430 0.382448 0.021 Uiso 1 1 calc R U . . .
H4B H 1.254887 0.414140 0.351936 0.021 Uiso 1 1 calc R U . . .
C5 C 1.27091(14) 0.44117(17) 0.49532(12) 0.0185(3) Uani 1 1 d . . . . .
H5A H 1.222209 0.365112 0.509566 0.022 Uiso 1 1 calc R U . . .
H5B H 1.350293 0.411519 0.505714 0.022 Uiso 1 1 calc R U . . .
C6 C 1.25227(12) 0.56096(16) 0.55565(10) 0.0147(3) Uani 1 1 d . . . . .
H6 H 1.320555 0.616485 0.575392 0.018 Uiso 1 1 calc R U . . .
C7 C 1.16024(12) 0.57145(15) 0.61662(10) 0.0136(3) Uani 1 1 d . . . . .
H7 H 1.176205 0.634239 0.670667 0.016 Uiso 1 1 calc R U . . .
C8 C 1.08787(13) 0.45256(16) 0.63446(11) 0.0144(3) Uani 1 1 d . . . . .
H8A H 1.134329 0.386745 0.673386 0.017 Uiso 1 1 calc R U . . .
H8B H 1.062877 0.408445 0.574159 0.017 Uiso 1 1 calc R U . . .
C9 C 0.98515(13) 0.48568(15) 0.68216(10) 0.0126(2) Uani 1 1 d . . . . .
C10 C 0.92901(13) 0.37927(16) 0.72091(11) 0.0156(3) Uani 1 1 d . . . . .
H10 H 0.956703 0.289958 0.717155 0.019 Uiso 1 1 calc R U . . .
C11 C 0.83345(14) 0.40259(18) 0.76473(12) 0.0188(3) Uani 1 1 d . . . . .
H11 H 0.796146 0.329581 0.790563 0.023 Uiso 1 1 calc R U . . .
C12 C 0.79256(14) 0.53338(18) 0.77064(12) 0.0195(3) Uani 1 1 d . . . . .
H12 H 0.727192 0.549855 0.800392 0.023 Uiso 1 1 calc R U . . .
C13 C 0.84771(15) 0.63952(18) 0.73287(11) 0.0191(3) Uani 1 1 d . . . . .
H13 H 0.820226 0.728795 0.737452 0.023 Uiso 1 1 calc R U . . .
C14 C 0.94323(14) 0.61622(17) 0.68821(11) 0.0156(3) Uani 1 1 d . . . . .
H14 H 0.979785 0.689414 0.661876 0.019 Uiso 1 1 calc R U . . .
Cl1A Cl 0.66073(6) 0.36671(5) -0.04143(3) 0.01900(11) Uani 0.921(2) 1 d D . P A 1
Cl2A Cl 0.63999(6) 0.65667(5) -0.02756(4) 0.02006(11) Uani 0.921(2) 1 d D . P A 1
Cl3A Cl 0.72118(3) 0.50072(5) 0.13408(3) 0.02317(9) Uani 1 1 d D . . . .
S1A S 0.37334(3) 0.54469(7) 0.16918(3) 0.01191(11) Uani 0.921(2) 1 d D . P A 1
O1A O 0.48225(10) 0.57387(13) 0.11968(9) 0.0149(2) Uani 0.921(2) 1 d D . P A 1
O2A O 0.37657(11) 0.64584(16) 0.23981(9) 0.0177(3) Uani 0.921(2) 1 d D . P A 1
O3A O 0.37376(12) 0.40539(15) 0.19544(10) 0.0177(3) Uani 0.921(2) 1 d D . P A 1
N1A N 0.27941(11) 0.57676(14) 0.08255(9) 0.0158(2) Uani 1 1 d D . . . .
C1A C 0.62688(15) 0.5006(3) 0.03042(12) 0.0140(4) Uani 0.921(2) 1 d D . P A 1
C2A C 0.50686(13) 0.47726(18) 0.05090(12) 0.0150(3) Uani 0.921(2) 1 d D . P A 1
H2AA H 0.454245 0.488591 -0.006659 0.018 Uiso 0.921(2) 1 calc R U P A 1
H2AB H 0.498571 0.384614 0.074587 0.018 Uiso 0.921(2) 1 calc R U P A 1
Cl1B Cl 0.6232(9) 0.3744(9) -0.0329(6) 0.034(2) Uiso 0.079(2) 1 d D . P A 2
Cl2B Cl 0.6694(8) 0.6609(8) -0.0448(6) 0.0276(19) Uiso 0.079(2) 1 d D . P A 2
S1B S 0.3735(5) 0.4917(9) 0.1668(4) 0.0184(15) Uiso 0.079(2) 1 d D . P A 2
O1B O 0.4749(11) 0.4634(15) 0.1106(10) 0.026(4) Uiso 0.079(2) 1 d D . P A 2
O2B O 0.4031(16) 0.6085(16) 0.2244(12) 0.026(5) Uiso 0.079(2) 1 d D . P A 2
O3B O 0.3420(19) 0.3712(17) 0.2050(16) 0.041(6) Uiso 0.079(2) 1 d D . P A 2
C1B C 0.6310(11) 0.5289(14) 0.0290(8) 0.007(7) Uiso 0.079(2) 1 d D . P A 2
C2B C 0.5127(11) 0.5622(16) 0.0512(11) 0.017(4) Uiso 0.079(2) 1 d D . P A 2
H2BA H 0.512768 0.651464 0.081792 0.020 Uiso 0.079(2) 1 calc R U P A 2
H2BB H 0.460911 0.566393 -0.007275 0.020 Uiso 0.079(2) 1 calc R U P A 2
O4A O 0.13913(9) 0.50159(13) 0.16549(8) 0.0165(2) Uani 1 1 d . . . . .
N2A N 0.09518(11) 0.58867(14) 0.01640(9) 0.0150(2) Uani 1 1 d . . . . .
C3A C 0.17410(12) 0.55217(16) 0.08841(10) 0.0131(2) Uani 1 1 d . . . . .
C4A C 0.02438(13) 0.44939(18) 0.15855(12) 0.0185(3) Uani 1 1 d . . . . .
H4AA H -0.028805 0.523844 0.166191 0.022 Uiso 1 1 calc R U . . .
H4AB H 0.017914 0.382449 0.208458 0.022 Uiso 1 1 calc R U . . .
C5A C -0.00417(14) 0.38369(18) 0.06379(12) 0.0193(3) Uani 1 1 d . . . . .
H5AA H 0.051963 0.313816 0.053212 0.023 Uiso 1 1 calc R U . . .
H5AB H -0.079505 0.341465 0.058946 0.023 Uiso 1 1 calc R U . . .
C6A C -0.00200(14) 0.49634(18) -0.00550(12) 0.0180(3) Uani 1 1 d . . . . .
H6A H -0.075850 0.541942 -0.023118 0.022 Uiso 1 1 calc R U . . .
C7A C 0.08185(13) 0.51350(18) -0.07351(11) 0.0171(3) Uani 1 1 d . . . . .
H7A H 0.054242 0.570538 -0.128499 0.021 Uiso 1 1 calc R U . . .
C8A C 0.16525(14) 0.40784(18) -0.09444(11) 0.0174(3) Uani 1 1 d . . . . .
H8AA H 0.125265 0.337030 -0.133566 0.021 Uiso 1 1 calc R U . . .
H8AB H 0.196970 0.365295 -0.035191 0.021 Uiso 1 1 calc R U . . .
C9A C 0.26150(14) 0.46148(17) -0.14416(11) 0.0166(3) Uani 1 1 d . . . . .
C10A C 0.32633(15) 0.36963(19) -0.18755(12) 0.0214(3) Uani 1 1 d . . . . .
H10A H 0.308569 0.276382 -0.186472 0.026 Uiso 1 1 calc R U . . .
C11A C 0.41665(16) 0.4124(2) -0.23240(13) 0.0261(4) Uani 1 1 d . . . . .
H11A H 0.460974 0.348371 -0.260698 0.031 Uiso 1 1 calc R U . . .
C12A C 0.44204(15) 0.5490(2) -0.23580(12) 0.0257(4) Uani 1 1 d . . . . .
H12A H 0.503331 0.578873 -0.266742 0.031 Uiso 1 1 calc R U . . .
C13A C 0.37709(16) 0.6413(2) -0.19361(12) 0.0237(3) Uani 1 1 d . . . . .
H13A H 0.393608 0.734760 -0.196216 0.028 Uiso 1 1 calc R U . . .
C14A C 0.28766(15) 0.59762(19) -0.14739(12) 0.0197(3) Uani 1 1 d . . . . .
H14A H 0.244365 0.661457 -0.117917 0.024 Uiso 1 1 calc R U . . .

loop_
_atom_site_aniso_label
_atom_site_aniso_U_11
_atom_site_aniso_U_22
_atom_site_aniso_U_33
_atom_site_aniso_U_23
_atom_site_aniso_U_13
_atom_site_aniso_U_12
Cl1 0.01776(16) 0.01839(16) 0.01698(16) 0.00155(12) 0.00534(13) -0.00241(13)
Cl2 0.02267(19) 0.01730(17) 0.0447(3) 0.00272(17) 0.01657(18) 0.00661(14)
Cl3 0.02110(18) 0.0338(2) 0.01847(17) 0.00292(16) -0.00340(14) -0.01105(16)
S1 0.01056(14) 0.01199(14) 0.01141(14) 0.00024(11) 0.00144(11) -0.00039(12)
O1 0.0106(4) 0.0148(5) 0.0180(5) 0.0036(4) 0.0038(4) 0.0014(4)
O2 0.0157(5) 0.0182(5) 0.0126(5) 0.0030(4) -0.0001(4) -0.0011(4)
O3 0.0166(5) 0.0130(5) 0.0205(5) -0.0026(4) 0.0053(4) -0.0008(4)
O4 0.0118(5) 0.0247(6) 0.0131(5) -0.0041(4) 0.0044(4) -0.0014(4)
N1 0.0121(5) 0.0152(5) 0.0112(5) -0.0005(4) 0.0011(4) 0.0002(4)
N2 0.0121(5) 0.0135(5) 0.0110(5) 0.0000(4) 0.0018(4) -0.0022(4)
C1 0.0126(6) 0.0140(6) 0.0168(7) 0.0006(5) 0.0029(5) 0.0000(5)
C2 0.0109(6) 0.0158(6) 0.0150(6) 0.0028(5) 0.0030(5) 0.0003(5)
C3 0.0131(6) 0.0124(6) 0.0100(6) 0.0006(4) 0.0024(5) -0.0013(5)
C4 0.0121(6) 0.0231(8) 0.0188(7) -0.0046(6) 0.0064(5) -0.0016(5)
C5 0.0130(7) 0.0203(7) 0.0229(8) -0.0003(6) 0.0053(6) 0.0018(5)
C6 0.0104(6) 0.0186(7) 0.0149(6) 0.0015(5) 0.0003(5) -0.0016(5)
C7 0.0132(6) 0.0172(7) 0.0098(6) 0.0007(5) -0.0005(5) -0.0012(5)
C8 0.0146(6) 0.0153(6) 0.0138(6) 0.0024(5) 0.0037(5) -0.0004(5)
C9 0.0136(6) 0.0145(6) 0.0097(6) 0.0011(5) 0.0008(5) -0.0008(5)
C10 0.0165(7) 0.0151(6) 0.0156(6) 0.0009(5) 0.0035(5) -0.0020(5)
C11 0.0175(7) 0.0209(7) 0.0189(7) 0.0018(6) 0.0060(6) -0.0031(6)
C12 0.0158(7) 0.0250(8) 0.0187(7) -0.0002(6) 0.0056(5) 0.0017(6)
C13 0.0195(7) 0.0194(7) 0.0182(7) 0.0004(6) 0.0016(6) 0.0033(6)
C14 0.0174(7) 0.0158(6) 0.0137(6) 0.0015(5) 0.0018(5) -0.0006(5)
Cl1A 0.0197(3) 0.0170(2) 0.0212(2) -0.00621(14) 0.00599(18) 0.00091(16)
Cl2A 0.0218(3) 0.01546(19) 0.0237(2) -0.00128(15) 0.0061(2) -0.00243(16)
Cl3A 0.01300(16) 0.0352(2) 0.01996(17) -0.00623(16) -0.00393(13) 0.00474(15)
S1A 0.00964(17) 0.0151(3) 0.01100(17) -0.00009(15) 0.00129(12) -0.00064(14)
O1A 0.0105(5) 0.0177(6) 0.0171(6) -0.0045(4) 0.0045(4) -0.0017(4)
O2A 0.0165(6) 0.0220(7) 0.0149(6) -0.0052(5) 0.0028(5) -0.0009(5)
O3A 0.0161(6) 0.0173(6) 0.0194(6) 0.0021(5) 0.0015(5) 0.0018(5)
N1A 0.0126(6) 0.0212(6) 0.0134(5) 0.0021(5) 0.0005(4) -0.0022(5)
C1A 0.0118(9) 0.0143(9) 0.0159(10) -0.0040(6) 0.0015(5) -0.0003(6)
C2A 0.0113(7) 0.0182(8) 0.0158(7) -0.0057(6) 0.0030(5) -0.0016(6)
O4A 0.0116(5) 0.0260(6) 0.0123(5) 0.0029(4) 0.0030(4) -0.0022(4)
N2A 0.0131(6) 0.0175(6) 0.0141(6) 0.0008(4) 0.0001(4) 0.0013(5)
C3A 0.0136(6) 0.0137(6) 0.0121(6) -0.0010(5) 0.0017(5) 0.0000(5)
C4A 0.0120(6) 0.0257(8) 0.0186(7) 0.0004(6) 0.0053(6) -0.0033(6)
C5A 0.0146(7) 0.0204(7) 0.0236(8) -0.0025(6) 0.0046(6) -0.0038(6)
C6A 0.0127(6) 0.0235(7) 0.0173(7) -0.0022(6) -0.0007(5) 0.0001(6)
C7A 0.0149(6) 0.0221(7) 0.0137(6) -0.0003(5) -0.0012(5) 0.0025(5)
C8A 0.0169(7) 0.0195(7) 0.0159(7) -0.0015(6) 0.0021(5) 0.0007(6)
C9A 0.0140(6) 0.0232(7) 0.0121(6) -0.0014(5) -0.0003(5) 0.0013(6)
C10A 0.0221(8) 0.0236(8) 0.0185(7) 0.0012(6) 0.0026(6) 0.0045(6)
C11A 0.0216(8) 0.0362(10) 0.0215(8) 0.0016(7) 0.0063(6) 0.0084(7)
C12A 0.0169(7) 0.0418(10) 0.0186(7) 0.0054(8) 0.0023(6) -0.0018(7)
C13A 0.0240(8) 0.0296(9) 0.0168(7) 0.0019(6) -0.0009(6) -0.0063(7)
C14A 0.0212(8) 0.0241(8) 0.0135(7) -0.0022(6) 0.0005(6) 0.0000(6)

loop_
_atom_type_symbol
_atom_type_description
_atom_type_scat_dispersion_real
_atom_type_scat_dispersion_imag
_atom_type_scat_source
C C 0.0033 0.0016 'International Tables Vol C Tables 4.2.6.8 and 6.1.1.4'
H H 0.0000 0.0000 'International Tables Vol C Tables 4.2.6.8 and 6.1.1.4'
Cl Cl 0.1484 0.1585 'International Tables Vol C Tables 4.2.6.8 and 6.1.1.4'
N N 0.0061 0.0033 'International Tables Vol C Tables 4.2.6.8 and 6.1.1.4'
O O 0.0106 0.0060 'International Tables Vol C Tables 4.2.6.8 and 6.1.1.4'
S S 0.1246 0.1234 'International Tables Vol C Tables 4.2.6.8 and 6.1.1.4'

loop_
_geom_angle_atom_site_label_1
_geom_angle_atom_site_label_2
_geom_angle_atom_site_label_3
_geom_angle
_geom_angle_site_symmetry_1
_geom_angle_site_symmetry_3
_geom_angle_publ_flag
O1 S1 N1 99.01(7) . . ?
O2 S1 O1 103.86(7) . . ?
O2 S1 O3 118.22(7) . . ?
O2 S1 N1 111.71(7) . . ?
O3 S1 O1 108.32(7) . . ?
O3 S1 N1 113.35(7) . . ?
C2 O1 S1 115.98(9) . . ?
C3 O4 C4 117.84(12) . . ?
C3 N1 S1 120.47(11) . . ?
C3 N2 C6 117.70(12) . . ?
C3 N2 C7 120.29(12) . . ?
C6 N2 C7 60.21(10) . . ?
Cl2 C1 Cl1 108.82(9) . . ?
Cl2 C1 Cl3 109.04(9) . . ?
Cl3 C1 Cl1 109.60(8) . . ?
C2 C1 Cl1 106.96(10) . . ?
C2 C1 Cl2 111.04(11) . . ?
C2 C1 Cl3 111.32(11) . . ?
O1 C2 C1 107.37(12) . . ?
O1 C2 H2A 110.2 . . ?
O1 C2 H2B 110.2 . . ?
C1 C2 H2A 110.2 . . ?
C1 C2 H2B 110.2 . . ?
H2A C2 H2B 108.5 . . ?
O4 C3 N2 119.15(13) . . ?
N1 C3 O4 122.06(13) . . ?
N1 C3 N2 118.66(13) . . ?
O4 C4 H4A 109.8 . . ?
O4 C4 H4B 109.8 . . ?
O4 C4 C5 109.57(12) . . ?
H4A C4 H4B 108.2 . . ?
C5 C4 H4A 109.8 . . ?
C5 C4 H4B 109.8 . . ?
C4 C5 H5A 110.5 . . ?
C4 C5 H5B 110.5 . . ?
H5A C5 H5B 108.7 . . ?
C6 C5 C4 105.96(14) . . ?
C6 C5 H5A 110.5 . . ?
C6 C5 H5B 110.5 . . ?
N2 C6 C5 113.60(13) . . ?
N2 C6 H6 115.4 . . ?
N2 C6 C7 60.25(9) . . ?
C5 C6 H6 115.4 . . ?
C7 C6 C5 124.47(14) . . ?
C7 C6 H6 115.4 . . ?
N2 C7 H7 114.6 . . ?
N2 C7 C8 120.67(12) . . ?
C6 C7 N2 59.53(10) . . ?
C6 C7 H7 114.6 . . ?
C6 C7 C8 121.76(13) . . ?
C8 C7 H7 114.6 . . ?
C7 C8 H8A 108.5 . . ?
C7 C8 H8B 108.5 . . ?
C7 C8 C9 115.00(13) . . ?
H8A C8 H8B 107.5 . . ?
C9 C8 H8A 108.5 . . ?
C9 C8 H8B 108.5 . . ?
C10 C9 C8 118.07(14) . . ?
C14 C9 C8 123.17(13) . . ?
C14 C9 C10 118.76(14) . . ?
C9 C10 H10 119.5 . . ?
C11 C10 C9 120.96(15) . . ?
C11 C10 H10 119.5 . . ?
C10 C11 H11 120.1 . . ?
C10 C11 C12 119.79(15) . . ?
C12 C11 H11 120.1 . . ?
C11 C12 H12 120.1 . . ?
C13 C12 C11 119.74(15) . . ?
C13 C12 H12 120.1 . . ?
C12 C13 H13 119.7 . . ?
C12 C13 C14 120.58(16) . . ?
C14 C13 H13 119.7 . . ?
C9 C14 C13 120.17(15) . . ?
C9 C14 H14 119.9 . . ?
C13 C14 H14 119.9 . . ?
O1A S1A N1A 98.64(7) . . ?
O2A S1A O1A 103.78(8) . . ?
O2A S1A O3A 119.31(9) . . ?
O2A S1A N1A 111.97(8) . . ?
O3A S1A O1A 108.52(9) . . ?
O3A S1A N1A 112.09(8) . . ?
C2A O1A S1A 115.84(11) . . ?
C3A N1A S1A 120.53(11) . . ?
C3A N1A S1B 114.3(2) . . ?
Cl1A C1A Cl2A 109.91(11) . . ?
Cl1A C1A Cl3A 109.36(13) . . ?
Cl3A C1A Cl2A 108.43(15) . . ?
C2A C1A Cl1A 106.71(18) . . ?
C2A C1A Cl2A 111.23(16) . . ?
C2A C1A Cl3A 111.18(13) . . ?
O1A C2A C1A 107.93(15) . . ?
O1A C2A H2AA 110.1 . . ?
O1A C2A H2AB 110.1 . . ?
C1A C2A H2AA 110.1 . . ?
C1A C2A H2AB 110.1 . . ?
H2AA C2A H2AB 108.4 . . ?
O1B S1B N1A 101.5(6) . . ?
O2B S1B N1A 96.1(8) . . ?
O2B S1B O1B 106.8(10) . . ?
O3B S1B N1A 120.2(10) . . ?
O3B S1B O1B 108.4(12) . . ?
O3B S1B O2B 121.5(12) . . ?
C2B O1B S1B 121.0(11) . . ?
Cl3A C1B Cl2B 116.9(8) . . ?
Cl1B C1B Cl3A 106.6(7) . . ?
Cl1B C1B Cl2B 109.6(7) . . ?
C2B C1B Cl3A 109.9(9) . . ?
C2B C1B Cl1B 107.3(10) . . ?
C2B C1B Cl2B 106.1(9) . . ?
O1B C2B C1B 110.4(11) . . ?
O1B C2B H2BA 109.6 . . ?
O1B C2B H2BB 109.6 . . ?
C1B C2B H2BA 109.6 . . ?
C1B C2B H2BB 109.6 . . ?
H2BA C2B H2BB 108.1 . . ?
C3A O4A C4A 117.40(12) . . ?
C3A N2A C6A 116.93(13) . . ?
C3A N2A C7A 121.61(13) . . ?
C6A N2A C7A 60.25(11) . . ?
N1A C3A O4A 121.83(13) . . ?
N1A C3A N2A 119.42(14) . . ?
O4A C3A N2A 118.55(13) . . ?
O4A C4A H4AA 109.9 . . ?
O4A C4A H4AB 109.9 . . ?
O4A C4A C5A 109.01(13) . . ?
H4AA C4A H4AB 108.3 . . ?
C5A C4A H4AA 109.9 . . ?
C5A C4A H4AB 109.9 . . ?
C4A C5A H5AA 110.7 . . ?
C4A C5A H5AB 110.7 . . ?
H5AA C5A H5AB 108.8 . . ?
C6A C5A C4A 105.17(14) . . ?
C6A C5A H5AA 110.7 . . ?
C6A C5A H5AB 110.7 . . ?
N2A C6A C5A 112.97(13) . . ?
N2A C6A H6A 115.0 . . ?
N2A C6A C7A 60.02(11) . . ?
C5A C6A H6A 115.0 . . ?
C7A C6A C5A 126.00(15) . . ?
C7A C6A H6A 115.0 . . ?
N2A C7A C6A 59.74(10) . . ?
N2A C7A H7A 113.7 . . ?
N2A C7A C8A 121.19(13) . . ?
C6A C7A H7A 113.7 . . ?
C6A C7A C8A 124.47(15) . . ?
C8A C7A H7A 113.7 . . ?
C7A C8A H8AA 108.7 . . ?
C7A C8A H8AB 108.7 . . ?
C7A C8A C9A 114.09(15) . . ?
H8AA C8A H8AB 107.6 . . ?
C9A C8A H8AA 108.7 . . ?
C9A C8A H8AB 108.7 . . ?
C10A C9A C8A 118.40(16) . . ?
C14A C9A C8A 122.80(15) . . ?
C14A C9A C10A 118.80(16) . . ?
C9A C10A H10A 119.5 . . ?
C11A C10A C9A 120.99(18) . . ?
C11A C10A H10A 119.5 . . ?
C10A C11A H11A 120.0 . . ?
C10A C11A C12A 119.91(18) . . ?
C12A C11A H11A 120.0 . . ?
C11A C12A H12A 120.3 . . ?
C13A C12A C11A 119.44(17) . . ?
C13A C12A H12A 120.3 . . ?
C12A C13A H13A 119.8 . . ?
C12A C13A C14A 120.40(18) . . ?
C14A C13A H13A 119.8 . . ?
C9A C14A C13A 120.45(17) . . ?
C9A C14A H14A 119.8 . . ?
C13A C14A H14A 119.8 . . ?

loop_
_geom_bond_atom_site_label_1
_geom_bond_atom_site_label_2
_geom_bond_distance
_geom_bond_site_symmetry_2
_geom_bond_publ_flag
Cl1 C1 1.7724(17) . ?
Cl2 C1 1.7656(17) . ?
Cl3 C1 1.7719(17) . ?
S1 O1 1.5824(12) . ?
S1 O2 1.4278(12) . ?
S1 O3 1.4332(13) . ?
S1 N1 1.6114(14) . ?
O1 C2 1.4387(19) . ?
O4 C3 1.3285(18) . ?
O4 C4 1.4721(19) . ?
N1 C3 1.3036(19) . ?
N2 C3 1.3668(19) . ?
N2 C6 1.482(2) . ?
N2 C7 1.4929(19) . ?
C1 C2 1.518(2) . ?
C2 H2A 0.9900 . ?
C2 H2B 0.9900 . ?
C4 H4A 0.9900 . ?
C4 H4B 0.9900 . ?
C4 C5 1.520(2) . ?
C5 H5A 0.9900 . ?
C5 H5B 0.9900 . ?
C5 C6 1.506(2) . ?
C6 H6 1.0000 . ?
C6 C7 1.492(2) . ?
C7 H7 1.0000 . ?
C7 C8 1.504(2) . ?
C8 H8A 0.9900 . ?
C8 H8B 0.9900 . ?
C8 C9 1.514(2) . ?
C9 C10 1.403(2) . ?
C9 C14 1.396(2) . ?
C10 H10 0.9500 . ?
C10 C11 1.390(2) . ?
C11 H11 0.9500 . ?
C11 C12 1.393(3) . ?
C12 H12 0.9500 . ?
C12 C13 1.388(3) . ?
C13 H13 0.9500 . ?
C13 C14 1.396(2) . ?
C14 H14 0.9500 . ?
Cl1A C1A 1.762(3) . ?
Cl2A C1A 1.776(3) . ?
Cl3A C1A 1.7686(18) . ?
Cl3A C1B 1.781(11) . ?
S1A O1A 1.5854(13) . ?
S1A O2A 1.4287(16) . ?
S1A O3A 1.4333(16) . ?
S1A N1A 1.6148(14) . ?
O1A C2A 1.436(2) . ?
N1A S1B 1.774(6) . ?
N1A C3A 1.297(2) . ?
C1A C2A 1.519(3) . ?
C2A H2AA 0.9900 . ?
C2A H2AB 0.9900 . ?
Cl1B C1B 1.772(12) . ?
Cl2B C1B 1.783(12) . ?
S1B O1B 1.563(10) . ?
S1B O2B 1.447(11) . ?
S1B O3B 1.387(11) . ?
O1B C2B 1.411(12) . ?
C1B C2B 1.525(12) . ?
C2B H2BA 0.9900 . ?
C2B H2BB 0.9900 . ?
O4A C3A 1.3325(18) . ?
O4A C4A 1.4615(19) . ?
N2A C3A 1.3710(19) . ?
N2A C6A 1.486(2) . ?
N2A C7A 1.491(2) . ?
C4A H4AA 0.9900 . ?
C4A H4AB 0.9900 . ?
C4A C5A 1.519(2) . ?
C5A H5AA 0.9900 . ?
C5A H5AB 0.9900 . ?
C5A C6A 1.503(2) . ?
C6A H6A 1.0000 . ?
C6A C7A 1.494(2) . ?
C7A H7A 1.0000 . ?
C7A C8A 1.503(2) . ?
C8A H8AA 0.9900 . ?
C8A H8AB 0.9900 . ?
C8A C9A 1.523(2) . ?
C9A C10A 1.393(2) . ?
C9A C14A 1.389(3) . ?
C10A H10A 0.9500 . ?
C10A C11A 1.390(3) . ?
C11A H11A 0.9500 . ?
C11A C12A 1.392(3) . ?
C12A H12A 0.9500 . ?
C12A C13A 1.387(3) . ?
C13A H13A 0.9500 . ?
C13A C14A 1.395(3) . ?
C14A H14A 0.9500 . ?

loop_
_geom_torsion_atom_site_label_1
_geom_torsion_atom_site_label_2
_geom_torsion_atom_site_label_3
_geom_torsion_atom_site_label_4
_geom_torsion
_geom_torsion_site_symmetry_1
_geom_torsion_site_symmetry_2
_geom_torsion_site_symmetry_3
_geom_torsion_site_symmetry_4
_geom_torsion_publ_flag
Cl1 C1 C2 O1 178.54(10) . . . . ?
Cl2 C1 C2 O1 -62.87(14) . . . . ?
Cl3 C1 C2 O1 58.83(14) . . . . ?
S1 O1 C2 C1 -156.37(10) . . . . ?
S1 N1 C3 O4 3.7(2) . . . . ?
S1 N1 C3 N2 179.47(11) . . . . ?
O1 S1 N1 C3 166.90(12) . . . . ?
O2 S1 O1 C2 174.43(11) . . . . ?
O2 S1 N1 C3 -84.18(13) . . . . ?
O3 S1 O1 C2 47.95(12) . . . . ?
O3 S1 N1 C3 52.38(14) . . . . ?
O4 C4 C5 C6 -61.85(16) . . . . ?
N1 S1 O1 C2 -70.42(12) . . . . ?
N2 C6 C7 C8 109.38(15) . . . . ?
N2 C7 C8 C9 -97.86(17) . . . . ?
C3 O4 C4 C5 35.22(19) . . . . ?
C3 N2 C6 C5 6.65(19) . . . . ?
C3 N2 C6 C7 -110.84(14) . . . . ?
C3 N2 C7 C6 106.61(15) . . . . ?
C3 N2 C7 C8 -4.6(2) . . . . ?
C4 O4 C3 N1 -167.55(14) . . . . ?
C4 O4 C3 N2 16.7(2) . . . . ?
C4 C5 C6 N2 41.26(17) . . . . ?
C4 C5 C6 C7 110.35(16) . . . . ?
C5 C6 C7 N2 -99.62(16) . . . . ?
C5 C6 C7 C8 9.8(2) . . . . ?
C6 N2 C3 O4 -39.34(19) . . . . ?
C6 N2 C3 N1 144.73(14) . . . . ?
C6 N2 C7 C8 -111.17(16) . . . . ?
C6 C7 C8 C9 -168.82(13) . . . . ?
C7 N2 C3 O4 -109.27(16) . . . . ?
C7 N2 C3 N1 74.80(18) . . . . ?
C7 N2 C6 C5 117.50(15) . . . . ?
C7 C8 C9 C10 -165.03(14) . . . . ?
C7 C8 C9 C14 15.8(2) . . . . ?
C8 C9 C10 C11 -179.27(15) . . . . ?
C8 C9 C14 C13 179.70(14) . . . . ?
C9 C10 C11 C12 -0.1(2) . . . . ?
C10 C9 C14 C13 0.6(2) . . . . ?
C10 C11 C12 C13 -0.1(3) . . . . ?
C11 C12 C13 C14 0.6(3) . . . . ?
C12 C13 C14 C9 -0.8(2) . . . . ?
C14 C9 C10 C11 -0.1(2) . . . . ?
Cl1A C1A C2A O1A 172.03(13) . . . . ?
Cl2A C1A C2A O1A -68.10(16) . . . . ?
Cl3A C1A C2A O1A 52.8(2) . . . . ?
Cl3A C1B C2B O1B -52.1(16) . . . . ?
S1A O1A C2A C1A -165.37(14) . . . . ?
S1A N1A C3A O4A 0.8(2) . . . . ?
S1A N1A C3A N2A 175.60(12) . . . . ?
O1A S1A N1A C3A 172.69(13) . . . . ?
O2A S1A O1A C2A 173.75(12) . . . . ?
O2A S1A N1A C3A -78.58(15) . . . . ?
O3A S1A O1A C2A 45.90(14) . . . . ?
O3A S1A N1A C3A 58.59(16) . . . . ?
N1A S1A O1A C2A -70.98(13) . . . . ?
N1A S1B O1B C2B 41.8(16) . . . . ?
Cl1B C1B C2B O1B 63.4(15) . . . . ?
Cl2B C1B C2B O1B -179.4(12) . . . . ?
S1B N1A C3A O4A 18.7(4) . . . . ?
S1B N1A C3A N2A -166.5(3) . . . . ?
S1B O1B C2B C1B 162.4(12) . . . . ?
O2B S1B O1B C2B -58.3(18) . . . . ?
O3B S1B O1B C2B 169.2(17) . . . . ?
O4A C4A C5A C6A -64.57(17) . . . . ?
N2A C6A C7A C8A 109.07(17) . . . . ?
N2A C7A C8A C9A -91.06(18) . . . . ?
C3A N1A S1B O1B 145.7(6) . . . . ?
C3A N1A S1B O2B -105.7(9) . . . . ?
C3A N1A S1B O3B 26.4(13) . . . . ?
C3A O4A C4A C5A 35.7(2) . . . . ?
C3A N2A C6A C5A 6.8(2) . . . . ?
C3A N2A C6A C7A -112.75(15) . . . . ?
C3A N2A C7A C6A 105.12(16) . . . . ?
C3A N2A C7A C8A -9.3(2) . . . . ?
C4A O4A C3A N1A -166.51(15) . . . . ?
C4A O4A C3A N2A 18.7(2) . . . . ?
C4A C5A C6A N2A 43.22(18) . . . . ?
C4A C5A C6A C7A 111.94(17) . . . . ?
C5A C6A C7A N2A -97.91(17) . . . . ?
C5A C6A C7A C8A 11.2(3) . . . . ?
C6A N2A C3A N1A 143.36(15) . . . . ?
C6A N2A C3A O4A -41.7(2) . . . . ?
C6A N2A C7A C8A -114.37(18) . . . . ?
C6A C7A C8A C9A -163.65(14) . . . . ?
C7A N2A C3A N1A 73.3(2) . . . . ?
C7A N2A C3A O4A -111.75(17) . . . . ?
C7A N2A C6A C5A 119.51(16) . . . . ?
C7A C8A C9A C10A -163.84(15) . . . . ?
C7A C8A C9A C14A 16.7(2) . . . . ?
C8A C9A C10A C11A -178.70(16) . . . . ?
C8A C9A C14A C13A 179.73(15) . . . . ?
C9A C10A C11A C12A -1.2(3) . . . . ?
C10A C9A C14A C13A 0.2(3) . . . . ?
C10A C11A C12A C13A 0.5(3) . . . . ?
C11A C12A C13A C14A 0.6(3) . . . . ?
C12A C13A C14A C9A -0.9(3) . . . . ?
C14A C9A C10A C11A 0.8(3) . . . . ?
